data_2214055
loop_
_publ_author_name
'Mazurek, Jaroslaw'
'Dova, Eva'
'Helmond, Rosaline'

_publ_section_title
;
 3,4-Dihydroxybenzoic acid acetonitrile solvate at 120 K
;
_journal_coeditor_code BH2117
_journal_issue 7
_journal_name_full 'Acta Crystallographica Section E'
_journal_page_first o3289
_journal_page_last o3289
_journal_paper_doi 10.1107/S160053680702987X
_journal_volume 63
_journal_year 2007
_chemical_formula_iupac 'C7 H6 O4, C2 H3 N'
_chemical_formula_moiety 'C7 H6 O4, C2 H3 N'
_chemical_formula_sum 'C9 H9 N O4'
_chemical_formula_weight 195.17
_chemical_name_systematic '3,4-Dihydroxybenozic acid acetonitile solvate'
_space_group_IT_number 14
_symmetry_cell_setting monoclinic
_symmetry_space_group_name_Hall '-P 2ybc'
_symmetry_space_group_name_H-M 'P 1 21/c 1'
_atom_sites_solution_hydrogens geom
_atom_sites_solution_primary direct
_atom_sites_solution_secondary difmap
_cell_angle_alpha 90.00
_cell_angle_beta 99.4790(14)
_cell_angle_gamma 90.00
_cell_formula_units_Z 4
_cell_length_a 6.3792(6)
_cell_length_b 10.4941(8)
_cell_length_c 13.7634(12)
_cell_measurement_reflns_used 2242
_cell_measurement_temperature 120(2)
_cell_measurement_theta_max 34.97
_cell_measurement_theta_min 0.998
_cell_volume 908.80(14)
_computing_cell_refinement 'HKL (Otwinowski & Minor, 1997)'
_computing_data_collection 'KappaCCD Server Software (Nonius, 1997)'
_computing_data_reduction
;
<i>DENZO-SMN</i> and <i>SCALEPACK</i> (Otwinowski & Minor, 1997)
;
_computing_molecular_graphics 'ORTEPII (Johnson, 1976)'
_computing_publication_material SHELXL97
_computing_structure_refinement 'SHELXL97 (Sheldrick, 1997)'
_computing_structure_solution 'SIR97 (Altomare <i>et al.</i>,  1999)'
_diffrn_ambient_temperature 120(2)
_diffrn_measured_fraction_theta_full 0.989
_diffrn_measured_fraction_theta_max 0.989
_diffrn_measurement_device 'Nonius KappaCCD'
_diffrn_measurement_method CCD
_diffrn_radiation_monochromator graphite
_diffrn_radiation_type MoK\a
_diffrn_radiation_wavelength 0.71073
_diffrn_reflns_av_R_equivalents 0.0261
_diffrn_reflns_av_sigmaI/netI 0.0310
_diffrn_reflns_limit_h_max 10
_diffrn_reflns_limit_h_min -10
_diffrn_reflns_limit_k_max 16
_diffrn_reflns_limit_k_min -12
_diffrn_reflns_limit_l_max 18
_diffrn_reflns_limit_l_min -22
_diffrn_reflns_number 9774
_diffrn_reflns_theta_full 34.97
_diffrn_reflns_theta_max 34.97
_diffrn_reflns_theta_min 3.57
_exptl_absorpt_coefficient_mu 0.114
_exptl_absorpt_correction_type none
_exptl_crystal_colour Colourless
_exptl_crystal_density_diffrn 1.427
_exptl_crystal_density_method 'not measured'
_exptl_crystal_description Parallelepiped
_exptl_crystal_F_000 408
_exptl_crystal_size_max 0.4
_exptl_crystal_size_mid 0.2
_exptl_crystal_size_min 0.2
_refine_diff_density_max 0.488
_refine_diff_density_min -0.374
_refine_ls_extinction_method none
_refine_ls_goodness_of_fit_ref 1.054
_refine_ls_hydrogen_treatment mixed
_refine_ls_matrix_type full
_refine_ls_number_parameters 152
_refine_ls_number_reflns 3948
_refine_ls_number_restraints 0
_refine_ls_restrained_S_all 1.054
_refine_ls_R_factor_all 0.0511
_refine_ls_R_factor_gt 0.0447
_refine_ls_shift/su_max 0.025
_refine_ls_shift/su_mean 0.001
_refine_ls_structure_factor_coef Fsqd
_refine_ls_weighting_details 'calc w=1/[\s^2^(Fo^2^)+(0.0745P)^2^+0.1499P] where P=(Fo^2^+2Fc^2^)/3'
_refine_ls_weighting_scheme calc
_refine_ls_wR_factor_gt 0.1250
_refine_ls_wR_factor_ref 0.1308
_reflns_number_gt 3466
_reflns_number_total 3948
_reflns_threshold_expression I>2\s(I)
_cod_data_source_file bh2117.cif
_cod_data_source_block I
_cod_original_sg_symbol_H-M 'P 21/c'
_cod_database_code 2214055
_cod_database_fobs_code 2214055

loop_
_symmetry_equiv_pos_as_xyz
'x, y, z'
'-x, y+1/2, -z+1/2'
'-x, -y, -z'
'x, -y-1/2, z-1/2'

loop_
_atom_site_type_symbol
_atom_site_label
_atom_site_fract_x
_atom_site_fract_y
_atom_site_fract_z
_atom_site_U_iso_or_equiv
_atom_site_adp_type
_atom_site_calc_flag
_atom_site_refinement_flags
_atom_site_occupancy
O O1 -0.25161(9) 1.05508(6) 0.06328(5) 0.02453(13) Uani d . 1
H H1 -0.381(4) 1.080(2) 0.0265(17) 0.073(6) Uiso d . 1
C C2 -0.24757(11) 0.93132(7) 0.07528(5) 0.01851(13) Uani d . 1
O O3 -0.39826(10) 0.86069(6) 0.04151(5) 0.02659(14) Uani d . 1
C C4 -0.04961(10) 0.87984(7) 0.13234(5) 0.01694(13) Uani d . 1
C C5 0.12150(11) 0.96085(7) 0.16568(5) 0.01803(13) Uani d . 1
H H5 0.113(2) 1.0546(14) 0.1515(10) 0.030(3) Uiso d . 1
C C6 0.30668(11) 0.91081(7) 0.21885(5) 0.01761(13) Uani d . 1
O O7 0.48099(9) 0.98127(6) 0.25608(5) 0.02552(14) Uani d . 1
H H7 0.464(3) 1.059(2) 0.2347(13) 0.052(5) Uiso d . 1
C C8 0.32202(10) 0.77978(7) 0.23852(5) 0.01706(13) Uani d . 1
O O9 0.50348(9) 0.72937(5) 0.29073(5) 0.02233(13) Uani d . 1
H H9 0.596(3) 0.7824(19) 0.3070(14) 0.056(5) Uiso d . 1
C C10 0.15149(11) 0.69939(7) 0.20561(6) 0.01884(13) Uani d . 1
H H10 0.1655(19) 0.6080(12) 0.2212(9) 0.023(3) Uiso d . 1
C C11 -0.03439(11) 0.74969(7) 0.15260(5) 0.01867(13) Uani d . 1
H H11 -0.155(2) 0.6970(14) 0.1283(10) 0.030(3) Uiso d . 1
N N12 0.88052(13) 0.84338(8) 0.38793(6) 0.02975(16) Uani d . 1
C C13 1.05256(13) 0.86299(8) 0.42443(6) 0.02431(15) Uani d . 1
C C14 1.26991(13) 0.89099(10) 0.47069(7) 0.02865(18) Uani d . 1
H H14A 1.3432 0.9365 0.4239 0.043 Uiso calc R 1
H H14B 1.3448 0.8111 0.4902 0.043 Uiso calc R 1
H H14C 1.2680 0.9442 0.5291 0.043 Uiso calc R 1

loop_
_atom_site_aniso_label
_atom_site_aniso_U_11
_atom_site_aniso_U_22
_atom_site_aniso_U_33
_atom_site_aniso_U_12
_atom_site_aniso_U_13
_atom_site_aniso_U_23
O1 0.0197(2) 0.0181(3) 0.0325(3) 0.00133(19) -0.0057(2) 0.0037(2)
C2 0.0154(3) 0.0175(3) 0.0212(3) 0.0009(2) -0.0013(2) -0.0003(2)
O3 0.0183(3) 0.0207(3) 0.0363(3) -0.00038(19) -0.0086(2) -0.0010(2)
C4 0.0134(3) 0.0165(3) 0.0196(3) 0.0007(2) -0.0014(2) -0.0001(2)
C5 0.0147(3) 0.0148(3) 0.0232(3) 0.0003(2) -0.0010(2) 0.0014(2)
C6 0.0135(3) 0.0138(3) 0.0241(3) -0.00094(19) -0.0012(2) 0.0004(2)
O7 0.0162(2) 0.0147(2) 0.0414(3) -0.00371(18) -0.0077(2) 0.0035(2)
C8 0.0130(2) 0.0140(3) 0.0227(3) 0.00081(19) -0.0012(2) 0.0000(2)
O9 0.0148(2) 0.0150(2) 0.0338(3) 0.00113(17) -0.00611(19) 0.00066(19)
C10 0.0158(3) 0.0135(3) 0.0257(3) -0.0006(2) -0.0012(2) -0.0003(2)
C11 0.0151(3) 0.0157(3) 0.0237(3) -0.0012(2) -0.0014(2) -0.0011(2)
N12 0.0237(3) 0.0309(4) 0.0329(4) 0.0007(3) -0.0004(3) -0.0005(3)
C13 0.0226(3) 0.0236(3) 0.0258(3) 0.0024(3) 0.0012(3) -0.0013(3)
C14 0.0204(3) 0.0325(4) 0.0312(4) 0.0012(3) -0.0013(3) -0.0052(3)

loop_
_atom_type_symbol
_atom_type_description
_atom_type_scat_dispersion_real
_atom_type_scat_dispersion_imag
_atom_type_scat_source
C C 0.0033 0.0016 'International Tables Vol C Tables 4.2.6.8 and 6.1.1.4'
H H 0.0000 0.0000 'International Tables Vol C Tables 4.2.6.8 and 6.1.1.4'
N N 0.0061 0.0033 'International Tables Vol C Tables 4.2.6.8 and 6.1.1.4'
O O 0.0106 0.0060 'International Tables Vol C Tables 4.2.6.8 and 6.1.1.4'

loop_
_geom_angle_atom_site_label_1
_geom_angle_atom_site_label_2
_geom_angle_atom_site_label_3
_geom_angle
C2 O1 H1 110.1(14)
O3 C2 O1 123.16(7)
O3 C2 C4 121.51(7)
O1 C2 C4 115.33(6)
C11 C4 C5 120.30(6)
C11 C4 C2 119.37(6)
C5 C4 C2 120.33(6)
C6 C5 C4 119.58(6)
C6 C5 H5 119.2(8)
C4 C5 H5 121.2(8)
O7 C6 C5 124.35(6)
O7 C6 C8 115.65(6)
C5 C6 C8 119.99(6)
C6 O7 H7 109.3(12)
O9 C8 C10 119.08(6)
O9 C8 C6 120.54(6)
C10 C8 C6 120.37(6)
C8 O9 H9 113.2(13)
C11 C10 C8 119.60(6)
C11 C10 H10 121.6(7)
C8 C10 H10 118.8(7)
C10 C11 C4 120.16(6)
C10 C11 H11 121.9(9)
C4 C11 H11 118.0(9)
N12 C13 C14 178.69(10)
C13 C14 H14A 109.5
C13 C14 H14B 109.5
H14A C14 H14B 109.5
C13 C14 H14C 109.5
H14A C14 H14C 109.5
H14B C14 H14C 109.5

loop_
_geom_bond_atom_site_label_1
_geom_bond_atom_site_label_2
_geom_bond_distance
O1 C2 1.3089(9)
O1 H1 0.93(2)
C2 O3 1.2419(9)
C2 C4 1.4753(10)
C4 C11 1.3942(10)
C4 C5 1.3999(10)
C5 C6 1.3864(10)
C5 H5 1.003(14)
C6 O7 1.3631(9)
C6 C8 1.4017(10)
O7 H7 0.87(2)
C8 O9 1.3646(8)
C8 C10 1.3922(10)
O9 H9 0.82(2)
C10 C11 1.3900(10)
C10 H10 0.983(13)
C11 H11 0.960(14)
N12 C13 1.1478(12)
C13 C14 1.4572(12)
C14 H14A 0.9800
C14 H14B 0.9800
C14 H14C 0.9800

loop_
_geom_hbond_atom_site_label_D
_geom_hbond_atom_site_label_H
_geom_hbond_atom_site_label_A
_geom_hbond_site_symmetry_A
_geom_hbond_distance_DH
_geom_hbond_distance_HA
_geom_hbond_distance_DA
_geom_hbond_angle_DHA
_geom_hbond_publ_flag
O1 H1 O3 3_475 0.93(2) 1.68(2) 2.6056(9) 174(2) yes
O7 H7 O9 2_655 0.87(2) 1.84(2) 2.6878(8) 164.8(17) yes
O9 H9 N12 . 0.82(2) 2.07(2) 2.8189(10) 153.0(18) yes

loop_
_cod_related_entry_id
_cod_related_entry_database
_cod_related_entry_code
1 ChemSpider 21124294
